data_7214354
loop_
_publ_author_name
'Wierzbicki, Micha\/l'
'Gilski, Miros\/law'
'Rissanen, Kari'
'Jask\'olski, Mariusz'
'Szumna, Agnieszka'

_publ_section_title
;
 Experiences with applications of macromolecular tools in supramolecular
 crystallography
;
_journal_issue 18
_journal_name_full CrystEngComm
_journal_page_first 3773
_journal_paper_doi 10.1039/c3ce42288g
_journal_volume 16
_journal_year 2014
_chemical_absolute_configuration rm
_chemical_formula_sum 'C148.7 H226.7 N8.7 O42.1'
_chemical_formula_weight 2809.89
_chemical_name_systematic
; 
 ? 
;
_space_group_IT_number 19
_symmetry_cell_setting orthorhombic
_symmetry_space_group_name_Hall 'P 2ac 2ab'
_symmetry_space_group_name_H-M 'P 21 21 21'
_atom_sites_solution_hydrogens geom
_atom_sites_solution_primary direct
_atom_sites_solution_secondary difmap
_audit_creation_method SHELXL-97
_cell_angle_alpha 90.00
_cell_angle_beta 90.00
_cell_angle_gamma 90.00
_cell_formula_units_Z 4
_cell_length_a 15.7322(4)
_cell_length_b 24.0717(7)
_cell_length_c 41.3778(12)
_cell_measurement_reflns_used 9992
_cell_measurement_temperature 150(2)
_cell_measurement_theta_max 58.20
_cell_measurement_theta_min 3.36
_cell_volume 15669.8(8)
_computing_cell_refinement 'Bruker SAINT'
_computing_data_collection 'Bruker APEX2'
_computing_data_reduction 'Bruker SAINT'
_computing_molecular_graphics Chimera
_computing_structure_refinement 'SHELXL-97 (Sheldrick, 1997)'
_computing_structure_solution PHASER
_diffrn_ambient_temperature 150(2)
_diffrn_measured_fraction_theta_full 0.967
_diffrn_measured_fraction_theta_max 0.967
_diffrn_measurement_device_type 'Bruker APEX-II CCD'
_diffrn_measurement_method '\f and \w scans'
_diffrn_radiation_monochromator graphite
_diffrn_radiation_source 'sealed tube'
_diffrn_radiation_type CuK\a
_diffrn_radiation_wavelength 1.54178
_diffrn_reflns_av_R_equivalents 0.0462
_diffrn_reflns_av_sigmaI/netI 0.0725
_diffrn_reflns_limit_h_max 17
_diffrn_reflns_limit_h_min -11
_diffrn_reflns_limit_k_max 24
_diffrn_reflns_limit_k_min -26
_diffrn_reflns_limit_l_max 45
_diffrn_reflns_limit_l_min -44
_diffrn_reflns_number 33459
_diffrn_reflns_theta_full 58.99
_diffrn_reflns_theta_max 58.99
_diffrn_reflns_theta_min 3.00
_exptl_absorpt_coefficient_mu 0.710
_exptl_absorpt_correction_T_max 0.9490
_exptl_absorpt_correction_T_min 0.7634
_exptl_absorpt_correction_type numerical
_exptl_absorpt_process_details 'Bruker SADABS'
_exptl_crystal_colour yellow
_exptl_crystal_density_diffrn 1.191
_exptl_crystal_density_method 'not measured'
_exptl_crystal_description prism
_exptl_crystal_F_000 6066
_exptl_crystal_size_max 0.40
_exptl_crystal_size_mid 0.16
_exptl_crystal_size_min 0.07
_refine_diff_density_max 0.472
_refine_diff_density_min -0.396
_refine_diff_density_rms 0.090
_refine_ls_abs_structure_details 'Flack H D (1983), Acta Cryst. A39, 876-881'
_refine_ls_abs_structure_Flack 0.1(3)
_refine_ls_extinction_coef 0.00213(10)
_refine_ls_extinction_expression Fc^*^=kFc[1+0.001xFc^2^\l^3^/sin(2\q)]^-1/4^
_refine_ls_extinction_method SHELXL
_refine_ls_goodness_of_fit_ref 1.161
_refine_ls_hydrogen_treatment mixed
_refine_ls_matrix_type full
_refine_ls_number_parameters 1794
_refine_ls_number_reflns 20458
_refine_ls_number_restraints 196
_refine_ls_restrained_S_all 1.190
_refine_ls_R_factor_all 0.1037
_refine_ls_R_factor_gt 0.0995
_refine_ls_shift/su_max 0.003
_refine_ls_shift/su_mean 0.000
_refine_ls_structure_factor_coef Fsqd
_refine_ls_weighting_details 'calc w=1/[\s^2^(Fo^2^)+(0.0917P)^2^+44.0751P] where P=(Fo^2^+2Fc^2^)/3'
_refine_ls_weighting_scheme calc
_refine_ls_wR_factor_gt 0.2487
_refine_ls_wR_factor_ref 0.2519
_reflns_number_gt 19250
_reflns_number_total 20458
_reflns_threshold_expression >2sigma(I)
_cod_data_source_file c3ce42288g.txt
_cod_data_source_block LLAla
_cod_depositor_comments
;
The following automatic conversions were performed:

'_symmetry_cell_setting' value 'Orthorhombic' changed to
'orthorhombic' according to
/usr/data/users/saulius/crontab/automatic-downloads/rss-feeds/RSC/lib/dictionaries/cif_core.dic
dictionary named 'cif_core.dic' version 2.4.2 from 2011-04-26.

Automatic conversion script
Id: cif_fix_values 2281 2013-09-26 08:29:07Z andrius 
;
_cod_original_sg_symbol_H-M 'P2(1)2(1)2(1) '
_cod_original_formula_sum 'C148.70 H226.70 N8.70 O42.10'
_cod_database_code 7214354

loop_
_symmetry_equiv_pos_as_xyz
'x, y, z'
'-x+1/2, -y, z+1/2'
'x+1/2, -y+1/2, -z'
'-x, y+1/2, -z+1/2'

loop_
_atom_site_label
_atom_site_type_symbol
_atom_site_fract_x
_atom_site_fract_y
_atom_site_fract_z
_atom_site_U_iso_or_equiv
_atom_site_adp_type
_atom_site_occupancy
_atom_site_symmetry_multiplicity
_atom_site_calc_flag
_atom_site_refinement_flags
_atom_site_disorder_assembly
_atom_site_disorder_group
C1 C 0.5101(4) 0.6194(3) 0.36065(17) 0.0319(16) Uani 1 1 d . . .
C2 C 0.4831(4) 0.6634(3) 0.38085(16) 0.0313(16) Uani 1 1 d . . .
H2 H 0.4954 0.6612 0.4033 0.038 Uiso 1 1 calc R . .
C3 C 0.4400(5) 0.7093(3) 0.36958(19) 0.0376(18) Uani 1 1 d . . .
C4 C 0.4199(4) 0.7108(3) 0.33691(19) 0.0338(17) Uani 1 1 d . . .
C5 C 0.4437(4) 0.6672(3) 0.31613(18) 0.0333(16) Uani 1 1 d . . .
C6 C 0.4908(4) 0.6242(3) 0.32824(16) 0.0283(15) Uani 1 1 d . . .
O7 O 0.5205(3) 0.5821(2) 0.30805(11) 0.0327(11) Uani 1 1 d . . .
H7 H 0.5052 0.5885 0.2890 0.039 Uiso 1 1 calc R . .
O8 O 0.3736(3) 0.7525(2) 0.32197(13) 0.0421(12) Uani 1 1 d . . .
H8 H 0.3601 0.7767 0.3357 0.050 Uiso 1 1 calc R . .
C9 C 0.4068(4) 0.6681(3) 0.28245(18) 0.0323(16) Uani 1 1 d . . .
H9A H 0.4122 0.6305 0.2730 0.039 Uiso 1 1 calc R . .
H9B H 0.3454 0.6768 0.2839 0.039 Uiso 1 1 calc R . .
N10 N 0.4476(4) 0.7085(2) 0.26044(14) 0.0336(14) Uani 1 1 d . . .
H10A H 0.5046 0.7005 0.2587 0.040 Uiso 1 1 calc R . .
H10B H 0.4423 0.7437 0.2689 0.040 Uiso 1 1 calc R . .
C11 C 0.4076(4) 0.7067(3) 0.22755(19) 0.0361(17) Uani 1 1 d . . .
H11 H 0.3933 0.6671 0.2227 0.043 Uiso 1 1 calc R . .
C12 C 0.3253(5) 0.7399(4) 0.2266(2) 0.048(2) Uani 1 1 d . . .
H12A H 0.3375 0.7791 0.2310 0.072 Uiso 1 1 calc R . .
H12B H 0.2861 0.7256 0.2431 0.072 Uiso 1 1 calc R . .
H12C H 0.2991 0.7363 0.2052 0.072 Uiso 1 1 calc R . .
C13 C 0.4722(6) 0.7257(4) 0.20284(19) 0.051(2) Uani 1 1 d . . .
O14 O 0.5480(3) 0.7351(2) 0.21150(17) 0.0562(16) Uani 1 1 d . . .
O15 O 0.4497(4) 0.7217(3) 0.17318(16) 0.0697(19) Uani 1 1 d . . .
C16 C 0.4129(5) 0.7569(3) 0.3926(2) 0.045(2) Uani 1 1 d . . .
H16 H 0.3648 0.7758 0.3812 0.054 Uiso 1 1 calc R . .
C17 C 0.3784(7) 0.7399(4) 0.4232(2) 0.063(3) Uani 1 1 d . . .
H17A H 0.4246 0.7235 0.4363 0.076 Uiso 1 1 calc R . .
H17B H 0.3355 0.7106 0.4194 0.076 Uiso 1 1 calc R . .
C18 C 0.3359(11) 0.7883(5) 0.4430(3) 0.095(4) Uani 1 1 d . . .
H18 H 0.3799 0.8179 0.4456 0.114 Uiso 1 1 calc R . .
C19 C 0.3177(15) 0.7667(7) 0.4755(4) 0.164(10) Uani 1 1 d U . .
H19A H 0.2872 0.7949 0.4881 0.246 Uiso 1 1 calc R . .
H19B H 0.3712 0.7575 0.4864 0.246 Uiso 1 1 calc R . .
H19C H 0.2825 0.7332 0.4738 0.246 Uiso 1 1 calc R . .
C20 C 0.2653(13) 0.8133(9) 0.4269(5) 0.165(9) Uani 1 1 d . . .
H20A H 0.2224 0.7848 0.4222 0.247 Uiso 1 1 calc R . .
H20B H 0.2846 0.8301 0.4066 0.247 Uiso 1 1 calc R . .
H20C H 0.2404 0.8420 0.4407 0.247 Uiso 1 1 calc R . .
C21 C 0.4842(5) 0.8003(3) 0.39374(18) 0.0336(16) Uani 1 1 d . . .
C22 C 0.5494(5) 0.7939(3) 0.41555(19) 0.0389(18) Uani 1 1 d . . .
H22 H 0.5508 0.7613 0.4285 0.047 Uiso 1 1 calc R . .
C23 C 0.6142(5) 0.8336(3) 0.41937(18) 0.0392(18) Uani 1 1 d . . .
C24 C 0.6133(5) 0.8794(3) 0.39969(18) 0.0386(18) Uani 1 1 d . . .
O25 O 0.6221(3) 0.8738(2) 0.27432(15) 0.0462(14) Uani 1 1 d . . .
C25 C 0.5491(5) 0.8878(3) 0.37694(18) 0.0393(18) Uani 1 1 d . . .
C26 C 0.4838(5) 0.8472(3) 0.37335(18) 0.0378(17) Uani 1 1 d . . .
O27 O 0.4185(3) 0.8516(2) 0.35228(14) 0.0457(14) Uani 1 1 d . . .
H27 H 0.4241 0.8808 0.3413 0.055 Uiso 1 1 calc R . .
O28 O 0.6768(4) 0.9189(2) 0.40488(12) 0.0426(13) Uani 1 1 d . . .
H28 H 0.6708 0.9452 0.3917 0.051 Uiso 1 1 calc R . .
C29 C 0.5407(5) 0.9445(3) 0.36016(18) 0.0398(18) Uani 1 1 d . . .
H29A H 0.4801 0.9512 0.3550 0.048 Uiso 1 1 calc R . .
H29B H 0.5595 0.9740 0.3752 0.048 Uiso 1 1 calc R . .
N30 N 0.5921(4) 0.9484(2) 0.32955(16) 0.0361(14) Uani 1 1 d . . .
H30A H 0.6490 0.9464 0.3346 0.043 Uiso 1 1 calc R . .
H30B H 0.5792 0.9186 0.3165 0.043 Uiso 1 1 calc R . .
C31 C 0.5759(4) 1.0003(3) 0.31165(17) 0.0324(16) Uani 1 1 d . . .
H31 H 0.5149 1.0015 0.3049 0.039 Uiso 1 1 calc R . .
C32 C 0.5966(5) 1.0518(3) 0.3320(2) 0.0416(18) Uani 1 1 d . . .
H32A H 0.5575 1.0538 0.3504 0.062 Uiso 1 1 calc R . .
H32B H 0.5902 1.0852 0.3187 0.062 Uiso 1 1 calc R . .
H32C H 0.6552 1.0494 0.3399 0.062 Uiso 1 1 calc R . .
C33 C 0.6338(5) 1.0009(3) 0.28114(18) 0.0327(16) Uani 1 1 d . . .
O34 O 0.7028(3) 0.9788(2) 0.28304(13) 0.0392(12) Uani 1 1 d . . .
O35 O 0.6003(4) 1.0254(3) 0.25714(13) 0.0508(15) Uani 1 1 d . . .
C36 C 0.6841(5) 0.8256(3) 0.44519(19) 0.0412(18) Uani 1 1 d . . .
H36 H 0.7071 0.8634 0.4500 0.049 Uiso 1 1 calc R . .
C37 C 0.6470(6) 0.8034(3) 0.4769(2) 0.051(2) Uani 1 1 d . . .
H37A H 0.6258 0.7652 0.4732 0.061 Uiso 1 1 calc R . .
H37B H 0.6930 0.8014 0.4932 0.061 Uiso 1 1 calc R . .
C38 C 0.5747(7) 0.8385(5) 0.4905(2) 0.065(3) Uani 1 1 d . . .
H38 H 0.5255 0.8379 0.4753 0.078 Uiso 1 1 calc R . .
C39 C 0.6033(11) 0.8983(5) 0.4959(3) 0.097(4) Uani 1 1 d . . .
H39A H 0.6506 0.8989 0.5114 0.145 Uiso 1 1 calc R . .
H39B H 0.5558 0.9201 0.5046 0.145 Uiso 1 1 calc R . .
H39C H 0.6218 0.9144 0.4754 0.145 Uiso 1 1 calc R . .
C40 C 0.5477(10) 0.8132(6) 0.5233(3) 0.098(4) Uani 1 1 d . . .
H40A H 0.5946 0.8166 0.5388 0.148 Uiso 1 1 calc R . .
H40B H 0.5338 0.7738 0.5204 0.148 Uiso 1 1 calc R . .
H40C H 0.4978 0.8329 0.5316 0.148 Uiso 1 1 calc R . .
C41 C 0.7576(5) 0.7918(3) 0.43204(17) 0.0366(17) Uani 1 1 d . . .
C42 C 0.7589(5) 0.7335(3) 0.43333(18) 0.0357(17) Uani 1 1 d . . .
H42 H 0.7109 0.7151 0.4422 0.043 Uiso 1 1 calc R . .
C43 C 0.8273(5) 0.7006(3) 0.42230(19) 0.0387(18) Uani 1 1 d . . .
C44 C 0.8969(5) 0.7280(3) 0.40880(19) 0.0417(19) Uani 1 1 d . . .
C45 C 0.8989(5) 0.7868(3) 0.40701(17) 0.0367(17) Uani 1 1 d . . .
C46 C 0.8297(5) 0.8167(3) 0.41809(18) 0.0390(18) Uani 1 1 d . . .
O47 O 0.8336(4) 0.8746(2) 0.41639(14) 0.0486(14) Uani 1 1 d . . .
H47 H 0.8795 0.8842 0.4077 0.058 Uiso 1 1 calc R . .
O48 O 0.9642(3) 0.7012(2) 0.39552(15) 0.0504(15) Uani 1 1 d . . .
H48 H 0.9564 0.6667 0.3966 0.060 Uiso 1 1 calc R . .
C49 C 0.9758(5) 0.8158(4) 0.39274(19) 0.046(2) Uani 1 1 d . . .
H49A H 0.9901 0.8485 0.4062 0.056 Uiso 1 1 calc R . .
H49B H 1.0250 0.7902 0.3932 0.056 Uiso 1 1 calc R . .
N50 N 0.9604(4) 0.8345(2) 0.35854(14) 0.0348(14) Uani 1 1 d . . .
H50A H 0.9077 0.8510 0.3575 0.042 Uiso 1 1 calc R . .
H50B H 1.0002 0.8610 0.3533 0.042 Uiso 1 1 calc R . .
C51 C 0.9641(5) 0.7895(3) 0.33411(18) 0.0336(16) Uani 1 1 d . . .
H51 H 1.0034 0.7600 0.3423 0.040 Uiso 1 1 calc R . .
C52 C 0.8794(5) 0.7641(3) 0.32873(18) 0.0388(18) Uani 1 1 d . . .
H52A H 0.8589 0.7476 0.3489 0.058 Uiso 1 1 calc R . .
H52B H 0.8839 0.7351 0.3122 0.058 Uiso 1 1 calc R . .
H52C H 0.8394 0.7927 0.3215 0.058 Uiso 1 1 calc R . .
C53 C 0.9998(5) 0.8119(3) 0.30282(18) 0.0355(17) Uani 1 1 d . . .
O54 O 1.0281(4) 0.7776(2) 0.28278(16) 0.0602(17) Uani 1 1 d . . .
O55 O 0.9999(3) 0.8635(2) 0.29857(13) 0.0398(12) Uani 1 1 d . . .
C56 C 0.8241(5) 0.6367(3) 0.42583(18) 0.0415(18) Uani 1 1 d . . .
H56 H 0.8845 0.6238 0.4256 0.050 Uiso 1 1 calc R . .
C57 C 0.7884(7) 0.6197(3) 0.45846(19) 0.054(2) Uani 1 1 d . B .
H57A H 0.8207 0.6391 0.4756 0.065 Uiso 1 1 calc R . .
H57B H 0.7287 0.6324 0.4598 0.065 Uiso 1 1 calc R . .
C58 C 0.7907(8) 0.5587(5) 0.4652(3) 0.084(4) Uani 1 1 d . . .
H58 H 0.7591 0.5411 0.4469 0.101 Uiso 1 1 calc R A 1
C59 C 0.8763(12) 0.5341(8) 0.4641(6) 0.160(9) Uani 1 1 d U B 1
H59A H 0.8725 0.4942 0.4686 0.240 Uiso 1 1 calc R B 1
H59B H 0.9124 0.5519 0.4804 0.240 Uiso 1 1 calc R B 1
H59C H 0.9009 0.5399 0.4426 0.240 Uiso 1 1 calc R B 1
C60 C 0.7401(11) 0.5436(6) 0.4956(3) 0.103(5) Uani 1 1 d . B 1
H60A H 0.7426 0.5033 0.4991 0.154 Uiso 1 1 calc R B 1
H60B H 0.6807 0.5550 0.4929 0.154 Uiso 1 1 calc R B 1
H60C H 0.7645 0.5627 0.5143 0.154 Uiso 1 1 calc R B 1
C61 C 0.7821(5) 0.6097(3) 0.39738(17) 0.0327(17) Uani 1 1 d . . .
C62 C 0.6938(5) 0.6036(3) 0.39628(17) 0.0315(16) Uani 1 1 d . . .
H62 H 0.6614 0.6204 0.4130 0.038 Uiso 1 1 calc R . .
C63 C 0.6502(4) 0.5747(3) 0.37227(18) 0.0328(16) Uani 1 1 d . . .
C64 C 0.6997(5) 0.5534(3) 0.34748(19) 0.0341(17) Uani 1 1 d . . .
C65 C 0.7867(5) 0.5600(3) 0.34581(18) 0.0348(17) Uani 1 1 d . . .
C66 C 0.8283(5) 0.5882(3) 0.37143(19) 0.0382(18) Uani 1 1 d . . .
O67 O 0.9146(3) 0.5983(2) 0.37171(13) 0.0424(13) Uani 1 1 d . . .
H67 H 0.9370 0.5841 0.3552 0.051 Uiso 1 1 calc R . .
O68 O 0.6643(3) 0.5237(2) 0.32228(11) 0.0343(11) Uani 1 1 d . . .
H68 H 0.6115 0.5214 0.3250 0.041 Uiso 1 1 calc R . .
C69 C 0.8322(5) 0.5341(3) 0.31721(18) 0.0388(18) Uani 1 1 d . . .
H69A H 0.8942 0.5345 0.3212 0.047 Uiso 1 1 calc R . .
H69B H 0.8142 0.4949 0.3149 0.047 Uiso 1 1 calc R . .
N70 N 0.8133(4) 0.5645(2) 0.28684(14) 0.0329(14) Uani 1 1 d . . .
H70A H 0.8232 0.6018 0.2901 0.040 Uiso 1 1 calc R . .
H70B H 0.7565 0.5603 0.2821 0.040 Uiso 1 1 calc R . .
C71 C 0.8651(5) 0.5454(3) 0.25821(18) 0.0331(16) Uani 1 1 d . . .
H71 H 0.9247 0.5378 0.2653 0.040 Uiso 1 1 calc R . .
C72 C 0.8256(5) 0.4917(3) 0.24444(19) 0.0358(17) Uani 1 1 d . . .
H72A H 0.8170 0.4649 0.2620 0.054 Uiso 1 1 calc R . .
H72B H 0.8639 0.4757 0.2282 0.054 Uiso 1 1 calc R . .
H72C H 0.7708 0.5004 0.2344 0.054 Uiso 1 1 calc R . .
C73 C 0.8657(5) 0.5910(3) 0.23228(18) 0.0329(16) Uani 1 1 d . . .
O74 O 0.8005(3) 0.6195(2) 0.22803(13) 0.0394(12) Uani 1 1 d . . .
O75 O 0.9350(3) 0.5934(2) 0.21699(13) 0.0384(12) Uani 1 1 d . . .
C76 C 0.5539(4) 0.5684(3) 0.37489(17) 0.0332(16) Uani 1 1 d . . .
H76 H 0.5389 0.5369 0.3602 0.040 Uiso 1 1 calc R . .
C77 C 0.5237(5) 0.5511(3) 0.40799(18) 0.0427(19) Uani 1 1 d . . .
H77A H 0.4612 0.5463 0.4072 0.051 Uiso 1 1 calc R . .
H77B H 0.5360 0.5815 0.4234 0.051 Uiso 1 1 calc R . .
C78 C 0.5634(6) 0.4970(4) 0.4213(2) 0.051(2) Uani 1 1 d . . .
H78 H 0.6262 0.5029 0.4231 0.062 Uiso 1 1 calc R . .
C79 C 0.5494(7) 0.4489(3) 0.3999(2) 0.055(2) Uani 1 1 d . . .
H79A H 0.5746 0.4157 0.4097 0.082 Uiso 1 1 calc R . .
H79B H 0.5761 0.4558 0.3789 0.082 Uiso 1 1 calc R . .
H79C H 0.4882 0.4431 0.3969 0.082 Uiso 1 1 calc R . .
C80 C 0.5294(8) 0.4864(5) 0.4544(2) 0.070(3) Uani 1 1 d . . .
H80A H 0.4683 0.4788 0.4531 0.105 Uiso 1 1 calc R . .
H80B H 0.5391 0.5192 0.4680 0.105 Uiso 1 1 calc R . .
H80C H 0.5585 0.4543 0.4639 0.105 Uiso 1 1 calc R . .
C81 C 0.6925(5) 0.7953(3) 0.11834(17) 0.0350(17) Uani 1 1 d . . .
C82 C 0.7775(5) 0.7825(3) 0.11440(17) 0.0352(17) Uani 1 1 d . . .
H82 H 0.8119 0.8102 0.1046 0.042 Uiso 1 1 calc R . .
C83 C 0.8170(5) 0.7348(3) 0.12305(16) 0.0296(15) Uani 1 1 d . . .
C84 C 0.7657(5) 0.6942(3) 0.13810(17) 0.0310(16) Uani 1 1 d . . .
C85 C 0.6793(4) 0.7049(3) 0.14369(17) 0.0299(15) Uani 1 1 d . . .
C86 C 0.6425(5) 0.7541(3) 0.13432(19) 0.0381(18) Uani 1 1 d . . .
O87 O 0.5577(3) 0.7667(2) 0.13621(13) 0.0402(12) Uani 1 1 d . . .
H87 H 0.5313 0.7398 0.1444 0.048 Uiso 1 1 calc R . .
O88 O 0.7939(3) 0.64441(18) 0.14895(12) 0.0350(12) Uani 1 1 d . . .
H88 H 0.8464 0.6417 0.1454 0.042 Uiso 1 1 calc R . .
C89 C 0.6285(5) 0.6554(3) 0.15676(18) 0.0360(17) Uani 1 1 d . . .
H89A H 0.5670 0.6635 0.1547 0.043 Uiso 1 1 calc R . .
H89B H 0.6410 0.6222 0.1435 0.043 Uiso 1 1 calc R . .
N90 N 0.6484(3) 0.6432(2) 0.19079(14) 0.0274(12) Uani 1 1 d . . .
H90A H 0.6269 0.6713 0.2035 0.033 Uiso 1 1 calc R . .
H90B H 0.7064 0.6429 0.1934 0.033 Uiso 1 1 calc R . .
C91 C 0.6131(4) 0.5888(3) 0.20226(19) 0.0343(17) Uani 1 1 d . . .
H91 H 0.5530 0.5871 0.1944 0.041 Uiso 1 1 calc R . .
C92 C 0.6594(5) 0.5414(3) 0.18613(19) 0.0364(17) Uani 1 1 d . . .
H92A H 0.6440 0.5400 0.1632 0.055 Uiso 1 1 calc R . .
H92B H 0.6435 0.5063 0.1965 0.055 Uiso 1 1 calc R . .
H92C H 0.7209 0.5470 0.1882 0.055 Uiso 1 1 calc R . .
C93 C 0.6089(4) 0.5857(3) 0.23932(19) 0.0324(17) Uani 1 1 d . . .
O94 O 0.5689(3) 0.6254(2) 0.25211(13) 0.0385(12) Uani 1 1 d . . .
O95 O 0.6389(3) 0.5455(2) 0.25307(12) 0.0369(12) Uani 1 1 d . . .
C96 C 0.9106(4) 0.7219(3) 0.11643(17) 0.0334(16) Uani 1 1 d . D .
H96 H 0.9153 0.6805 0.1154 0.040 Uiso 1 1 calc R . .
C97 C 0.9430(6) 0.7440(4) 0.0837(2) 0.051(2) Uani 1 1 d . . .
H97A H 0.9032 0.7316 0.0666 0.062 Uiso 1 1 calc R C 1
H97B H 0.9411 0.7851 0.0843 0.062 Uiso 1 1 calc R C 1
C98 C 1.0289(9) 0.7269(6) 0.0746(3) 0.095(4) Uani 1 1 d . D 1
H98B H 1.0677 0.7345 0.0932 0.114 Uiso 0.95(2) 1 calc PR E 1
C99 C 1.0295(18) 0.6635(8) 0.0679(7) 0.248(18) Uani 1 1 d U D 1
H99A H 1.0873 0.6517 0.0622 0.372 Uiso 0.95(2) 1 calc PR E 1
H99B H 0.9910 0.6551 0.0499 0.372 Uiso 0.95(2) 1 calc PR E 1
H99C H 1.0107 0.6436 0.0872 0.372 Uiso 0.95(2) 1 calc PR E 1
C100 C 1.0612(11) 0.7576(8) 0.0458(5) 0.135(6) Uani 1 1 d . D 1
H10C H 1.1194 0.7456 0.0410 0.203 Uiso 0.95(2) 1 calc PR E 1
H10D H 1.0609 0.7976 0.0503 0.203 Uiso 0.95(2) 1 calc PR E 1
H10E H 1.0247 0.7499 0.0272 0.203 Uiso 0.95(2) 1 calc PR E 1
C101 C 0.9668(5) 0.7406(3) 0.14494(18) 0.0367(17) Uani 1 1 d . . .
C102 C 0.9918(4) 0.7953(3) 0.14714(19) 0.0353(17) Uani 1 1 d . D .
H102 H 0.9722 0.8214 0.1316 0.042 Uiso 1 1 calc R . .
C103 C 1.0457(4) 0.8124(2) 0.17203(17) 0.0287(15) Uani 1 1 d . . .
C104 C 1.0742(4) 0.7745(3) 0.19439(17) 0.0321(16) Uani 1 1 d . D .
C105 C 1.0491(4) 0.7185(3) 0.19257(18) 0.0338(16) Uani 1 1 d . . .
C106 C 0.9916(4) 0.7021(3) 0.16802(16) 0.0279(15) Uani 1 1 d . D .
O107 O 0.9625(3) 0.64899(19) 0.16560(12) 0.0370(12) Uani 1 1 d . . .
H107 H 0.9820 0.6300 0.1809 0.044 Uiso 1 1 calc R D .
O108 O 1.1282(3) 0.7876(2) 0.21923(13) 0.0385(12) Uani 1 1 d . . .
H108 H 1.1407 0.8215 0.2183 0.046 Uiso 1 1 calc R D .
C109 C 1.0845(4) 0.6788(3) 0.21723(19) 0.0374(17) Uani 1 1 d . D .
H1 H 1.0810 0.6405 0.2087 0.045 Uiso 1 1 calc R . .
H3 H 1.1451 0.6876 0.2211 0.045 Uiso 1 1 calc R . .
N110 N 1.0373(4) 0.6820(2) 0.24851(15) 0.0326(13) Uani 1 1 d . . .
H11A H 1.0414 0.7177 0.2564 0.039 Uiso 1 1 calc R D .
H11B H 0.9807 0.6749 0.2447 0.039 Uiso 1 1 calc R . .
C111 C 1.0686(4) 0.6426(3) 0.2737(2) 0.0372(17) Uani 1 1 d . D .
H111 H 1.0818 0.6064 0.2629 0.045 Uiso 1 1 calc R . .
C112 C 1.1485(5) 0.6627(4) 0.2903(3) 0.059(3) Uani 1 1 d . . .
H11C H 1.1965 0.6602 0.2753 0.089 Uiso 1 1 calc R D .
H11D H 1.1598 0.6396 0.3093 0.089 Uiso 1 1 calc R . .
H11E H 1.1409 0.7014 0.2970 0.089 Uiso 1 1 calc R . .
C113 C 0.9953(5) 0.6327(3) 0.29801(19) 0.0355(17) Uani 1 1 d . . .
O114 O 1.0130(3) 0.6064(3) 0.32235(14) 0.0501(15) Uani 1 1 d . D .
O115 O 0.9222(3) 0.6500(2) 0.28929(14) 0.0395(12) Uani 1 1 d . D .
C116 C 1.0726(4) 0.8757(3) 0.17234(17) 0.0314(16) Uani 1 1 d . D .
H116 H 1.1232 0.8772 0.1869 0.038 Uiso 1 1 calc R . .
C117 C 1.1044(5) 0.8952(3) 0.14078(19) 0.0407(18) Uani 1 1 d . . .
H11F H 1.1175 0.9352 0.1428 0.049 Uiso 1 1 calc R D .
H11G H 1.0575 0.8917 0.1250 0.049 Uiso 1 1 calc R . .
C118 C 1.1834(6) 0.8662(5) 0.1263(2) 0.064(3) Uani 1 1 d . D .
H118 H 1.1664 0.8270 0.1216 0.077 Uiso 1 1 calc R . .
C119 C 1.2573(7) 0.8632(6) 0.1495(3) 0.084(4) Uani 1 1 d . . .
H11H H 1.3033 0.8413 0.1398 0.126 Uiso 1 1 calc R D .
H11I H 1.2389 0.8455 0.1697 0.126 Uiso 1 1 calc R . .
H11J H 1.2779 0.9008 0.1541 0.126 Uiso 1 1 calc R . .
C120 C 1.2071(7) 0.8924(6) 0.0941(3) 0.084(4) Uani 1 1 d . . .
H12D H 1.1637 0.8832 0.0779 0.126 Uiso 1 1 calc R D .
H12E H 1.2623 0.8781 0.0870 0.126 Uiso 1 1 calc R . .
H12F H 1.2104 0.9329 0.0966 0.126 Uiso 1 1 calc R . .
C121 C 1.0068(4) 0.9117(3) 0.18877(16) 0.0280(15) Uani 1 1 d . . .
C122 C 0.9481(5) 0.9402(3) 0.17016(18) 0.0323(16) Uani 1 1 d . D .
H122 H 0.9495 0.9348 0.1474 0.039 Uiso 1 1 calc R . .
C123 C 0.8872(4) 0.9762(3) 0.18258(18) 0.0325(16) Uani 1 1 d . . .
C124 C 0.8906(4) 0.9834(3) 0.21618(17) 0.0305(16) Uani 1 1 d . D .
C125 C 0.9479(4) 0.9558(3) 0.23612(17) 0.0280(15) Uani 1 1 d . . .
C126 C 1.0027(4) 0.9165(3) 0.22192(17) 0.0290(15) Uani 1 1 d . D .
O127 O 1.0569(3) 0.88492(19) 0.24064(12) 0.0325(11) Uani 1 1 d . . .
H127 H 1.0484 0.8919 0.2603 0.039 Uiso 1 1 calc R D .
O128 O 0.8378(3) 1.01970(19) 0.23284(12) 0.0338(11) Uani 1 1 d . . .
H128 H 0.8048 1.0355 0.2198 0.041 Uiso 1 1 calc R D .
C129 C 0.9509(4) 0.9725(3) 0.27140(16) 0.0287(15) Uani 1 1 d . D .
H12G H 1.0029 0.9570 0.2814 0.034 Uiso 1 1 calc R . .
H12H H 0.9541 1.0135 0.2729 0.034 Uiso 1 1 calc R . .
N130 N 0.8747(3) 0.9526(2) 0.28982(13) 0.0263(12) Uani 1 1 d . . .
H13A H 0.8262 0.9639 0.2793 0.032 Uiso 1 1 calc R D .
H13B H 0.8749 0.9144 0.2903 0.032 Uiso 1 1 calc R . .
C131 C 0.8731(5) 0.9741(3) 0.32343(18) 0.0347(16) Uani 1 1 d . D .
H131 H 0.9290 0.9649 0.3336 0.042 Uiso 1 1 calc R . .
C132 C 0.8628(6) 1.0362(3) 0.3244(2) 0.0443(19) Uani 1 1 d . . .
H13C H 0.9129 1.0539 0.3147 0.066 Uiso 1 1 calc R D .
H13D H 0.8567 1.0485 0.3468 0.066 Uiso 1 1 calc R . .
H13E H 0.8120 1.0468 0.3121 0.066 Uiso 1 1 calc R . .
C133 C 0.8029(5) 0.9412(3) 0.34184(18) 0.0325(16) Uani 1 1 d . . .
O134 O 0.7515(4) 0.9681(2) 0.35840(12) 0.0396(12) Uani 1 1 d . D .
O135 O 0.8054(3) 0.88946(19) 0.33918(13) 0.0381(12) Uani 1 1 d . D .
C136 C 0.8224(5) 1.0054(3) 0.16171(16) 0.0347(16) Uani 1 1 d . D .
H136 H 0.8064 1.0396 0.1740 0.042 Uiso 1 1 calc R . .
C137 C 0.8523(5) 1.0259(3) 0.12970(19) 0.0406(18) Uani 1 1 d . . .
H13F H 0.8690 0.9932 0.1166 0.049 Uiso 1 1 calc R D .
H13G H 0.9042 1.0483 0.1333 0.049 Uiso 1 1 calc R . .
C138 C 0.7911(8) 1.0602(4) 0.1100(2) 0.066(3) Uani 1 1 d . D .
H138 H 0.7438 1.0346 0.1037 0.079 Uiso 1 1 calc R . .
C139 C 0.7506(10) 1.1073(5) 0.1279(3) 0.087(4) Uani 1 1 d . . .
H13H H 0.7932 1.1361 0.1320 0.130 Uiso 1 1 calc R D .
H13I H 0.7277 1.0937 0.1484 0.130 Uiso 1 1 calc R . .
H13J H 0.7044 1.1228 0.1148 0.130 Uiso 1 1 calc R . .
C140 C 0.8309(13) 1.0795(8) 0.0789(4) 0.150(9) Uani 1 1 d . . .
H14A H 0.8633 1.1136 0.0829 0.225 Uiso 1 1 calc R D .
H14B H 0.7862 1.0868 0.0630 0.225 Uiso 1 1 calc R . .
H14C H 0.8691 1.0506 0.0707 0.225 Uiso 1 1 calc R . .
C141 C 0.7407(5) 0.9701(3) 0.16039(18) 0.0325(16) Uani 1 1 d . . .
C142 C 0.7344(5) 0.9289(3) 0.13746(18) 0.0354(17) Uani 1 1 d . D .
H142 H 0.7797 0.9246 0.1225 0.043 Uiso 1 1 calc R . .
C143 C 0.6643(5) 0.8930(3) 0.13500(17) 0.0316(16) Uani 1 1 d . . .
C144 C 0.5995(4) 0.9028(3) 0.15749(17) 0.0287(15) Uani 1 1 d . D .
C145 C 0.6021(4) 0.9457(3) 0.18095(19) 0.0341(17) Uani 1 1 d . . .
C146 C 0.6747(5) 0.9800(3) 0.18126(17) 0.0313(16) Uani 1 1 d . D .
O147 O 0.6827(3) 1.02189(19) 0.20375(13) 0.0367(12) Uani 1 1 d . . .
H147 H 0.6383 1.0235 0.2150 0.044 Uiso 1 1 calc R D .
O148 O 0.5262(3) 0.8703(2) 0.15975(13) 0.0407(12) Uani 1 1 d . . .
H148 H 0.5278 0.8451 0.1457 0.049 Uiso 1 1 calc R D .
C149 C 0.5234(5) 0.9535(3) 0.20035(19) 0.0367(17) Uani 1 1 d . D .
H14D H 0.4739 0.9550 0.1856 0.044 Uiso 1 1 calc R . .
H14E H 0.5267 0.9894 0.2119 0.044 Uiso 1 1 calc R . .
N150 N 0.5105(4) 0.9076(2) 0.22443(16) 0.0364(14) Uani 1 1 d . . .
H15A H 0.5072 0.8742 0.2136 0.044 Uiso 1 1 calc R D .
H15B H 0.5568 0.9060 0.2380 0.044 Uiso 1 1 calc R . .
C151 C 0.4319(5) 0.9153(3) 0.24414(19) 0.0390(18) Uani 1 1 d . D .
H151 H 0.4307 0.9547 0.2518 0.047 Uiso 1 1 calc R . .
C152 C 0.3531(5) 0.9049(4) 0.2263(2) 0.056(2) Uani 1 1 d . . .
H15C H 0.3579 0.8698 0.2145 0.084 Uiso 1 1 calc R D .
H15D H 0.3434 0.9353 0.2109 0.084 Uiso 1 1 calc R . .
H15E H 0.3054 0.9029 0.2414 0.084 Uiso 1 1 calc R . .
C153 C 0.4396(5) 0.8779(3) 0.2740(2) 0.0415(19) Uani 1 1 d . . .
O154 O 0.4440(4) 0.8276(2) 0.26870(14) 0.0461(13) Uani 1 1 d . D .
O155 O 0.4371(4) 0.9035(2) 0.30064(14) 0.0512(14) Uani 1 1 d . D .
C156 C 0.6546(5) 0.8498(3) 0.10807(17) 0.0361(17) Uani 1 1 d . D .
H156 H 0.5922 0.8430 0.1059 0.043 Uiso 1 1 calc R . .
C157 C 0.6832(6) 0.8722(3) 0.07601(18) 0.0443(19) Uani 1 1 d . . .
H15F H 0.7453 0.8785 0.0768 0.053 Uiso 1 1 calc R D .
H15G H 0.6555 0.9086 0.0724 0.053 Uiso 1 1 calc R . .
C158 C 0.6629(6) 0.8339(4) 0.0472(2) 0.054(2) Uani 1 1 d . D .
H158 H 0.6950 0.7985 0.0503 0.065 Uiso 1 1 calc R . .
C159 C 0.5695(8) 0.8199(6) 0.0454(3) 0.087(4) Uani 1 1 d . . .
H15H H 0.5359 0.8539 0.0476 0.131 Uiso 1 1 calc R D .
H15I H 0.5549 0.7941 0.0629 0.131 Uiso 1 1 calc R . .
H15J H 0.5571 0.8024 0.0245 0.131 Uiso 1 1 calc R . .
C160 C 0.6930(13) 0.8598(7) 0.0168(3) 0.126(6) Uani 1 1 d . . .
H16A H 0.6789 0.8995 0.0169 0.189 Uiso 1 1 calc R D .
H16B H 0.6653 0.8418 -0.0016 0.189 Uiso 1 1 calc R . .
H16C H 0.7548 0.8553 0.0150 0.189 Uiso 1 1 calc R . .
C1A C 0.7019(5) 0.6834(3) 0.3062(2) 0.051(2) Uani 1 1 d D . .
H1A1 H 0.7044 0.6707 0.2837 0.077 Uiso 1 1 calc R . .
H1A2 H 0.6690 0.6567 0.3190 0.077 Uiso 1 1 calc R . .
H1A3 H 0.7596 0.6862 0.3149 0.077 Uiso 1 1 calc R . .
C2A C 0.6612(5) 0.7374(3) 0.3075(2) 0.047(2) Uani 1 1 d D . .
C3A C 0.6508(7) 0.7634(5) 0.3389(3) 0.081(3) Uani 1 1 d D . .
H3A1 H 0.6230 0.7995 0.3362 0.122 Uiso 1 1 calc R . .
H3A2 H 0.7067 0.7686 0.3489 0.122 Uiso 1 1 calc R . .
H3A3 H 0.6158 0.7396 0.3527 0.122 Uiso 1 1 calc R . .
O4A O 0.6360(6) 0.7591(2) 0.28279(19) 0.087(3) Uani 1 1 d D . .
C11A C 0.8577(8) 0.7716(5) 0.2328(3) 0.077(3) Uani 1 1 d D . .
H11K H 0.8964 0.7722 0.2514 0.115 Uiso 1 1 calc R . .
H11L H 0.8908 0.7730 0.2128 0.115 Uiso 1 1 calc R . .
H11M H 0.8242 0.7373 0.2333 0.115 Uiso 1 1 calc R . .
C12A C 0.7998(5) 0.8203(3) 0.23437(19) 0.0450(19) Uani 1 1 d D . .
C13A C 0.7400(12) 0.8262(5) 0.2075(3) 0.114(6) Uani 1 1 d D . .
H13K H 0.7046 0.8592 0.2109 0.171 Uiso 1 1 calc R . .
H13L H 0.7037 0.7932 0.2063 0.171 Uiso 1 1 calc R . .
H13M H 0.7716 0.8302 0.1872 0.171 Uiso 1 1 calc R . .
O14A O 0.7990(4) 0.8525(3) 0.25766(15) 0.0567(16) Uani 1 1 d D . .
C31A C 0.4058(13) 0.6208(10) 0.4794(6) 0.089(7) Uiso 0.63(4) 1 d PD F 1
H31A H 0.3969 0.6232 0.4560 0.134 Uiso 0.63(4) 1 calc PR F 1
H31B H 0.3595 0.6401 0.4906 0.134 Uiso 0.63(4) 1 calc PR F 1
H31C H 0.4066 0.5817 0.4859 0.134 Uiso 0.63(4) 1 calc PR F 1
C32A C 0.4875(13) 0.6470(7) 0.4878(4) 0.067(5) Uiso 0.63(4) 1 d PD F 1
C33A C 0.511(2) 0.6483(11) 0.5221(4) 0.108(9) Uiso 0.63(4) 1 d PD F 1
H33A H 0.5664 0.6671 0.5245 0.163 Uiso 0.63(4) 1 calc PR F 1
H33B H 0.5158 0.6103 0.5303 0.163 Uiso 0.63(4) 1 calc PR F 1
H33C H 0.4680 0.6686 0.5344 0.163 Uiso 0.63(4) 1 calc PR F 1
O34A O 0.5347(9) 0.6651(6) 0.4663(2) 0.052(4) Uiso 0.63(4) 1 d PD F 1
C35A C 0.561(2) 0.6465(12) 0.5223(5) 0.067(10) Uiso 0.37(4) 1 d PD F 2
H35A H 0.6215 0.6554 0.5193 0.100 Uiso 0.37(4) 1 calc PR F 2
H35B H 0.5560 0.6105 0.5332 0.100 Uiso 0.37(4) 1 calc PR F 2
H35C H 0.5344 0.6754 0.5356 0.100 Uiso 0.37(4) 1 calc PR F 2
C36A C 0.519(2) 0.6440(13) 0.4910(5) 0.065(9) Uiso 0.37(4) 1 d PD F 2
C37A C 0.4299(19) 0.6268(18) 0.4924(9) 0.092(12) Uiso 0.37(4) 1 d PD F 2
H37C H 0.4075 0.6231 0.4704 0.138 Uiso 0.37(4) 1 calc PR F 2
H37D H 0.3970 0.6549 0.5042 0.138 Uiso 0.37(4) 1 calc PR F 2
H37E H 0.4255 0.5911 0.5036 0.138 Uiso 0.37(4) 1 calc PR F 2
O38A O 0.559(2) 0.6478(16) 0.4657(5) 0.097(10) Uiso 0.37(4) 1 d PD F 2
C41A C 0.390(2) 0.9706(9) 0.4257(6) 0.215(15) Uani 1 1 d D . .
H41A H 0.3408 0.9696 0.4114 0.323 Uiso 1 1 calc R . .
H41B H 0.3715 0.9741 0.4482 0.323 Uiso 1 1 calc R . .
H41C H 0.4231 0.9362 0.4232 0.323 Uiso 1 1 calc R . .
C42A C 0.4437(9) 1.0179(6) 0.4173(3) 0.090(4) Uani 1 1 d D . .
C43A C 0.5219(15) 1.0268(13) 0.4372(5) 0.202(14) Uani 1 1 d D . .
H43A H 0.5530 1.0590 0.4290 0.303 Uiso 1 1 calc R . .
H43B H 0.5582 0.9937 0.4360 0.303 Uiso 1 1 calc R . .
H43C H 0.5056 1.0333 0.4598 0.303 Uiso 1 1 calc R . .
O44A O 0.4285(9) 1.0476(5) 0.3960(2) 0.132(5) Uani 1 1 d D . .
C61A C 0.7819(15) 1.0034(9) 0.4692(6) 0.165(9) Uani 1 1 d D . .
H61A H 0.7894 0.9924 0.4919 0.247 Uiso 1 1 calc R . .
H61B H 0.7482 0.9751 0.4580 0.247 Uiso 1 1 calc R . .
H61C H 0.7522 1.0391 0.4682 0.247 Uiso 1 1 calc R . .
C62A C 0.8651(12) 1.0086(6) 0.4537(4) 0.105(5) Uani 1 1 d D . .
C63A C 0.8713(13) 1.0247(7) 0.4203(4) 0.128(6) Uani 1 1 d D . .
H63A H 0.9312 1.0269 0.4141 0.192 Uiso 1 1 calc R . .
H63B H 0.8443 1.0610 0.4173 0.192 Uiso 1 1 calc R . .
H63C H 0.8424 0.9970 0.4068 0.192 Uiso 1 1 calc R . .
O64A O 0.9295(11) 0.9979(8) 0.4675(4) 0.186(7) Uani 1 1 d D . .
C71A C 1.1180(12) 0.9664(10) 0.4186(4) 0.172(11) Uani 1 1 d D . .
H71A H 1.1035 0.9289 0.4259 0.258 Uiso 1 1 calc R . .
H71B H 1.0994 0.9935 0.4348 0.258 Uiso 1 1 calc R . .
H71C H 1.1796 0.9692 0.4156 0.258 Uiso 1 1 calc R . .
C72A C 1.0733(7) 0.9781(4) 0.3865(3) 0.076(3) Uani 1 1 d D . .
C73A C 1.0895(10) 1.0311(5) 0.3722(5) 0.136(7) Uani 1 1 d D . .
H73A H 1.0582 1.0341 0.3518 0.204 Uiso 1 1 calc R . .
H73B H 1.1505 1.0350 0.3680 0.204 Uiso 1 1 calc R . .
H73C H 1.0709 1.0605 0.3870 0.204 Uiso 1 1 calc R . .
O74A O 1.0306(5) 0.9452(3) 0.3741(2) 0.082(2) Uani 1 1 d D . .
C81A C 1.2239(16) 0.9118(7) 0.3369(6) 0.100(9) Uiso 0.75(3) 1 d PD G 2
H81A H 1.2061 0.9208 0.3590 0.151 Uiso 0.75(3) 1 calc PR G 2
H81B H 1.1983 0.9383 0.3218 0.151 Uiso 0.75(3) 1 calc PR G 2
H81C H 1.2859 0.9139 0.3353 0.151 Uiso 0.75(3) 1 calc PR G 2
C82A C 1.1956(7) 0.8551(5) 0.3287(3) 0.052(4) Uiso 0.75(3) 1 d PD G 2
C83A C 1.2170(9) 0.8356(5) 0.2963(4) 0.056(4) Uiso 0.75(3) 1 d PD G 2
H83A H 1.1939 0.7982 0.2931 0.083 Uiso 0.75(3) 1 calc PR G 2
H83B H 1.2789 0.8346 0.2938 0.083 Uiso 0.75(3) 1 calc PR G 2
H83C H 1.1925 0.8608 0.2802 0.083 Uiso 0.75(3) 1 calc PR G 2
O84A O 1.1525(6) 0.8275(5) 0.3471(3) 0.063(3) Uiso 0.75(3) 1 d PD G 2
C85A C 1.236(3) 0.9179(12) 0.3440(11) 0.050(12) Uiso 0.25(3) 1 d PD G 1
H85A H 1.2250 0.9336 0.3654 0.074 Uiso 0.25(3) 1 calc PR G 1
H85B H 1.2097 0.9413 0.3274 0.074 Uiso 0.25(3) 1 calc PR G 1
H85C H 1.2977 0.9164 0.3403 0.074 Uiso 0.25(3) 1 calc PR G 1
C86A C 1.201(2) 0.8616(13) 0.3421(10) 0.072(14) Uiso 0.25(3) 1 d PD G 1
C87A C 1.2179(17) 0.8344(11) 0.3112(8) 0.038(9) Uiso 0.25(3) 1 d PD G 1
H87A H 1.1886 0.7984 0.3105 0.058 Uiso 0.25(3) 1 calc PR G 1
H87B H 1.2793 0.8285 0.3089 0.058 Uiso 0.25(3) 1 calc PR G 1
H87C H 1.1974 0.8579 0.2935 0.058 Uiso 0.25(3) 1 calc PR G 1
O88A O 1.1365(15) 0.8513(13) 0.3573(6) 0.055(9) Uiso 0.25(3) 1 d PD G 1
C51A C 0.3843(16) 1.1675(10) 0.4422(6) 0.131(9) Uiso 0.663(13) 1 d PD H 2
H51A H 0.4358 1.1694 0.4555 0.197 Uiso 0.663(13) 1 calc PR H 2
H51B H 0.3534 1.2028 0.4437 0.197 Uiso 0.663(13) 1 calc PR H 2
H51C H 0.4000 1.1606 0.4196 0.197 Uiso 0.663(13) 1 calc PR H 2
C52A C 0.3307(12) 1.1228(8) 0.4536(4) 0.107(7) Uiso 0.663(13) 1 d PD H 2
C53A C 0.2511(15) 1.1150(13) 0.4365(7) 0.157(12) Uiso 0.663(13) 1 d PD H 2
H53A H 0.2191 1.0845 0.4464 0.235 Uiso 0.663(13) 1 calc PR H 2
H53B H 0.2628 1.1060 0.4138 0.235 Uiso 0.663(13) 1 calc PR H 2
H53C H 0.2175 1.1493 0.4376 0.235 Uiso 0.663(13) 1 calc PR H 2
O54A O 0.3541(10) 1.0920(6) 0.4756(4) 0.109(5) Uiso 0.663(13) 1 d PD H 2
C91A C 1.343(3) 0.7376(16) 0.0980(11) 0.39(3) Uiso 0.95(2) 1 d PD . .
H91A H 1.3401 0.7650 0.1155 0.584 Uiso 0.95(2) 1 calc PR . .
H91B H 1.3197 0.7538 0.0782 0.584 Uiso 0.95(2) 1 calc PR . .
H91C H 1.4024 0.7270 0.0944 0.584 Uiso 0.95(2) 1 calc PR . .
C92A C 1.2935(18) 0.6884(13) 0.1069(7) 0.45(5) Uiso 0.95(2) 1 d PD . .
C93A C 1.299(2) 0.6439(12) 0.0830(7) 0.227(15) Uiso 0.95(2) 1 d PD . .
H93A H 1.2625 0.6131 0.0894 0.341 Uiso 0.95(2) 1 calc PR . .
H93B H 1.3584 0.6308 0.0817 0.341 Uiso 0.95(2) 1 calc PR . .
H93C H 1.2816 0.6579 0.0618 0.341 Uiso 0.95(2) 1 calc PR . .
O94A O 1.2514(19) 0.6852(12) 0.1320(7) 0.303(15) Uiso 0.95(2) 1 d PD . .
O58A O 0.167(3) 1.152(2) 0.5217(13) 0.20(2) Uiso 0.337(13) 1 d PD H 1
C56A C 0.212(5) 1.178(2) 0.503(2) 0.23(4) Uiso 0.337(13) 1 d PD H 1
C55A C 0.192(4) 1.236(2) 0.4957(12) 0.22(4) Uiso 0.337(13) 1 d PD H 1
H55A H 0.1421 1.2472 0.5083 0.331 Uiso 0.337(13) 1 calc PR H 1
H55B H 0.1794 1.2391 0.4726 0.331 Uiso 0.337(13) 1 calc PR H 1
H55C H 0.2405 1.2591 0.5013 0.331 Uiso 0.337(13) 1 calc PR H 1
C57A C 0.281(5) 1.152(3) 0.485(2) 0.23(4) Uiso 0.337(13) 1 d PD H 1
H57C H 0.2888 1.1136 0.4930 0.339 Uiso 0.337(13) 1 calc PR H 1
H57D H 0.3337 1.1729 0.4890 0.339 Uiso 0.337(13) 1 calc PR H 1
H57E H 0.2678 1.1516 0.4623 0.339 Uiso 0.337(13) 1 calc PR H 1
N21A N 0.9136(10) 0.8925(6) 0.0784(4) 0.072(4) Uiso 0.68(2) 1 d PD I 1
C22A C 0.9315(12) 0.9090(8) 0.0528(4) 0.075(5) Uiso 0.68(2) 1 d PD I 1
C23A C 0.945(3) 0.935(2) 0.0222(7) 0.24(2) Uiso 0.68(2) 1 d PD I 1
H23A H 0.9899 0.9155 0.0106 0.357 Uiso 0.68(2) 1 calc PR I 1
H23B H 0.9610 0.9738 0.0256 0.357 Uiso 0.68(2) 1 calc PR I 1
H23C H 0.8920 0.9333 0.0096 0.357 Uiso 0.68(2) 1 calc PR I 1
C24A C 1.022(2) 0.9814(15) 0.0710(9) 0.089(7) Uiso 0.32(2) 1 d PD I 2
H24A H 1.0570 0.9695 0.0892 0.133 Uiso 0.32(2) 1 calc PR I 2
H24B H 0.9942 1.0168 0.0763 0.133 Uiso 0.32(2) 1 calc PR I 2
H24C H 1.0574 0.9861 0.0518 0.133 Uiso 0.32(2) 1 calc PR I 2
C25A C 0.956(2) 0.9390(15) 0.0645(8) 0.089(7) Uiso 0.32(2) 1 d PD I 2
C26A C 0.904(3) 0.9512(17) 0.0359(9) 0.089(7) Uiso 0.32(2) 1 d PD I 2
H26A H 0.8751 0.9173 0.0288 0.133 Uiso 0.32(2) 1 calc PR I 2
H26B H 0.9404 0.9650 0.0184 0.133 Uiso 0.32(2) 1 calc PR I 2
H26C H 0.8616 0.9795 0.0414 0.133 Uiso 0.32(2) 1 calc PR I 2
O27A O 0.936(2) 0.9043(13) 0.0851(7) 0.089(7) Uiso 0.32(2) 1 d PD I 2

loop_
_atom_site_aniso_label
_atom_site_aniso_U_11
_atom_site_aniso_U_22
_atom_site_aniso_U_33
_atom_site_aniso_U_23
_atom_site_aniso_U_13
_atom_site_aniso_U_12
C1 0.028(4) 0.032(4) 0.036(4) -0.001(3) 0.005(3) -0.010(3)
C2 0.035(4) 0.038(4) 0.021(3) -0.004(3) 0.008(3) -0.013(3)
C3 0.047(4) 0.022(4) 0.044(4) -0.009(3) 0.009(4) -0.012(3)
C4 0.025(3) 0.025(4) 0.051(5) -0.005(3) 0.006(3) -0.001(3)
C5 0.028(4) 0.026(4) 0.045(4) -0.005(3) 0.010(3) 0.001(3)
C6 0.017(3) 0.035(4) 0.034(4) -0.002(3) 0.005(3) -0.003(3)
O7 0.028(2) 0.037(3) 0.033(3) -0.006(2) 0.001(2) 0.003(2)
O8 0.040(3) 0.030(3) 0.056(3) -0.006(2) 0.004(3) 0.006(2)
C9 0.015(3) 0.031(4) 0.051(4) -0.002(3) 0.007(3) -0.003(3)
N10 0.030(3) 0.029(3) 0.042(3) 0.000(3) 0.005(3) 0.009(3)
C11 0.018(3) 0.044(4) 0.046(4) -0.004(3) 0.008(3) 0.001(3)
C12 0.043(4) 0.042(5) 0.058(5) 0.006(4) -0.004(4) 0.007(4)
C13 0.047(5) 0.078(6) 0.027(4) 0.007(4) 0.009(4) -0.003(5)
O14 0.032(3) 0.041(3) 0.096(5) 0.002(3) 0.002(3) -0.010(3)
O15 0.048(4) 0.101(5) 0.061(4) -0.008(4) 0.002(3) -0.011(4)
C16 0.038(4) 0.041(4) 0.056(5) -0.008(4) 0.011(4) 0.003(4)
C17 0.077(6) 0.046(5) 0.067(6) -0.023(5) 0.031(5) -0.032(5)
C18 0.126(12) 0.061(7) 0.097(9) -0.039(7) 0.038(9) -0.004(8)
C19 0.26(2) 0.125(13) 0.107(11) -0.055(10) 0.135(15) -0.060(14)
C20 0.138(16) 0.188(19) 0.167(18) -0.053(15) 0.055(14) 0.096(15)
C21 0.033(4) 0.026(4) 0.042(4) -0.007(3) 0.005(3) 0.000(3)
C22 0.053(5) 0.017(3) 0.046(4) -0.003(3) 0.006(4) -0.004(3)
C23 0.049(5) 0.033(4) 0.036(4) -0.008(3) 0.007(4) -0.008(4)
C24 0.055(5) 0.026(4) 0.034(4) -0.005(3) 0.008(4) -0.006(4)
O25 0.039(3) 0.031(3) 0.069(4) -0.003(3) -0.002(3) 0.009(2)
C25 0.052(5) 0.027(4) 0.039(4) -0.011(3) 0.003(4) -0.003(3)
C26 0.044(4) 0.028(4) 0.041(4) 0.000(3) 0.011(4) 0.002(3)
O27 0.030(3) 0.044(3) 0.064(4) 0.006(3) 0.006(3) -0.003(2)
O28 0.059(3) 0.029(3) 0.040(3) 0.000(2) 0.007(3) -0.012(3)
C29 0.051(5) 0.027(4) 0.041(4) -0.004(3) 0.001(4) 0.004(3)
N30 0.024(3) 0.027(3) 0.057(4) -0.009(3) 0.000(3) -0.001(2)
C31 0.025(3) 0.034(4) 0.038(4) -0.001(3) 0.008(3) -0.001(3)
C32 0.044(4) 0.030(4) 0.050(5) 0.003(3) 0.003(4) 0.006(3)
C33 0.033(4) 0.026(4) 0.039(4) -0.006(3) 0.004(3) 0.006(3)
O34 0.029(3) 0.034(3) 0.054(3) 0.010(2) 0.004(2) 0.004(2)
O35 0.054(3) 0.062(4) 0.037(3) 0.009(3) 0.003(3) 0.022(3)
C36 0.047(5) 0.029(4) 0.048(5) -0.002(3) 0.006(4) -0.010(3)
C37 0.076(6) 0.037(4) 0.039(4) 0.003(3) 0.009(4) -0.004(4)
C38 0.063(6) 0.082(7) 0.051(5) -0.003(5) 0.003(5) 0.003(5)
C39 0.136(12) 0.070(8) 0.083(8) -0.020(6) 0.020(8) 0.001(8)
C40 0.134(12) 0.093(9) 0.069(7) 0.006(6) 0.044(8) -0.005(9)
C41 0.040(4) 0.039(4) 0.031(4) 0.000(3) -0.012(3) -0.010(3)
C42 0.036(4) 0.036(4) 0.036(4) -0.006(3) -0.003(3) -0.005(3)
C43 0.045(4) 0.026(4) 0.045(4) 0.007(3) -0.010(4) -0.009(3)
C44 0.048(5) 0.035(4) 0.043(4) 0.005(3) -0.013(4) 0.009(4)
C45 0.037(4) 0.035(4) 0.039(4) 0.003(3) -0.007(3) -0.011(3)
C46 0.052(5) 0.031(4) 0.034(4) 0.007(3) -0.011(4) -0.011(4)
O47 0.062(4) 0.033(3) 0.050(3) 0.003(2) 0.004(3) -0.020(3)
O48 0.035(3) 0.041(3) 0.075(4) 0.008(3) -0.009(3) -0.006(3)
C49 0.054(5) 0.048(5) 0.037(4) 0.001(4) -0.019(4) -0.015(4)
N50 0.034(3) 0.032(3) 0.039(3) 0.005(3) 0.003(3) -0.005(3)
C51 0.032(4) 0.027(4) 0.042(4) 0.000(3) 0.002(3) -0.002(3)
C52 0.050(5) 0.027(4) 0.039(4) 0.002(3) -0.003(4) 0.001(3)
C53 0.042(4) 0.021(4) 0.043(4) 0.000(3) -0.004(4) -0.006(3)
O54 0.064(4) 0.035(3) 0.082(4) -0.014(3) 0.033(4) -0.003(3)
O55 0.039(3) 0.036(3) 0.044(3) -0.003(2) 0.004(2) 0.002(2)
C56 0.046(4) 0.038(4) 0.041(4) 0.005(3) -0.003(4) -0.001(4)
C57 0.093(7) 0.040(5) 0.030(4) 0.007(3) -0.015(4) -0.002(5)
C58 0.082(8) 0.061(7) 0.109(10) 0.036(6) -0.037(7) 0.005(6)
C59 0.112(13) 0.115(13) 0.25(2) 0.082(15) -0.036(15) -0.033(11)
C60 0.143(13) 0.098(10) 0.067(7) 0.041(7) -0.013(8) -0.021(9)
C61 0.046(4) 0.023(4) 0.029(4) 0.005(3) -0.007(3) -0.006(3)
C62 0.043(4) 0.017(3) 0.034(4) 0.003(3) 0.000(3) -0.006(3)
C63 0.029(4) 0.031(4) 0.039(4) 0.001(3) 0.003(3) -0.006(3)
C64 0.038(4) 0.017(3) 0.048(4) 0.005(3) -0.010(4) -0.001(3)
C65 0.042(4) 0.023(4) 0.039(4) 0.007(3) -0.003(3) -0.001(3)
C66 0.047(5) 0.021(4) 0.047(5) 0.007(3) -0.007(4) -0.003(3)
O67 0.031(3) 0.049(3) 0.047(3) 0.005(3) -0.007(2) 0.001(2)
O68 0.028(2) 0.035(3) 0.040(3) -0.004(2) -0.001(2) -0.003(2)
C69 0.033(4) 0.039(4) 0.044(4) 0.003(3) 0.000(3) 0.008(3)
N70 0.026(3) 0.033(3) 0.039(3) -0.005(3) 0.006(3) 0.006(2)
C71 0.029(4) 0.033(4) 0.038(4) -0.008(3) -0.006(3) 0.006(3)
C72 0.037(4) 0.020(3) 0.051(4) 0.003(3) 0.004(4) 0.002(3)
C73 0.032(4) 0.027(4) 0.039(4) -0.004(3) -0.006(3) 0.001(3)
O74 0.032(3) 0.034(3) 0.052(3) 0.003(2) 0.003(2) 0.003(2)
O75 0.027(3) 0.040(3) 0.048(3) 0.007(2) 0.006(2) 0.007(2)
C76 0.031(4) 0.032(4) 0.037(4) 0.002(3) 0.003(3) -0.006(3)
C77 0.047(5) 0.046(5) 0.035(4) -0.004(3) 0.000(4) -0.014(4)
C78 0.060(5) 0.058(5) 0.036(4) 0.000(4) 0.001(4) -0.015(4)
C79 0.080(7) 0.033(4) 0.052(5) 0.010(4) -0.009(5) -0.002(4)
C80 0.104(8) 0.070(6) 0.036(5) 0.012(4) 0.010(5) -0.018(6)
C81 0.047(4) 0.027(4) 0.031(4) 0.001(3) -0.001(3) 0.001(3)
C82 0.046(5) 0.031(4) 0.029(4) 0.003(3) 0.000(3) -0.016(3)
C83 0.045(4) 0.020(3) 0.023(3) 0.002(3) 0.007(3) -0.009(3)
C84 0.040(4) 0.024(4) 0.030(4) -0.001(3) -0.002(3) -0.007(3)
C85 0.029(4) 0.022(3) 0.038(4) 0.007(3) -0.001(3) -0.013(3)
C86 0.043(4) 0.026(4) 0.046(4) -0.006(3) -0.001(4) -0.002(3)
O87 0.037(3) 0.037(3) 0.047(3) 0.004(2) -0.001(2) 0.001(2)
O88 0.029(2) 0.023(2) 0.053(3) 0.007(2) -0.004(2) -0.002(2)
C89 0.033(4) 0.030(4) 0.044(4) -0.004(3) 0.000(3) -0.010(3)
N90 0.023(3) 0.019(3) 0.041(3) -0.002(2) -0.002(2) 0.004(2)
C91 0.025(4) 0.023(3) 0.055(5) 0.005(3) 0.000(3) -0.008(3)
C92 0.037(4) 0.026(4) 0.046(4) 0.003(3) 0.001(4) -0.001(3)
C93 0.021(3) 0.022(4) 0.054(5) 0.005(3) 0.004(3) -0.004(3)
O94 0.038(3) 0.027(3) 0.050(3) 0.000(2) 0.003(2) 0.008(2)
O95 0.033(3) 0.034(3) 0.044(3) 0.006(2) 0.001(2) 0.009(2)
C96 0.034(4) 0.028(4) 0.039(4) -0.006(3) 0.001(3) -0.007(3)
C97 0.056(5) 0.057(5) 0.040(4) -0.008(4) 0.011(4) -0.028(4)
C98 0.093(9) 0.109(10) 0.082(8) 0.025(7) 0.040(7) 0.041(8)
C99 0.32(3) 0.108(14) 0.31(3) -0.010(17) 0.26(3) 0.016(18)
C100 0.110(12) 0.152(15) 0.144(15) -0.006(13) 0.055(12) 0.010(12)
C101 0.040(4) 0.033(4) 0.038(4) -0.005(3) 0.006(3) 0.002(3)
C102 0.028(4) 0.032(4) 0.047(4) -0.005(3) 0.000(3) -0.007(3)
C103 0.033(4) 0.010(3) 0.043(4) -0.001(3) 0.004(3) -0.001(3)
C104 0.030(4) 0.030(4) 0.036(4) -0.003(3) 0.007(3) 0.005(3)
C105 0.030(4) 0.030(4) 0.041(4) -0.003(3) 0.003(3) 0.001(3)
C106 0.029(4) 0.026(4) 0.029(4) -0.002(3) 0.006(3) -0.004(3)
O107 0.036(3) 0.026(3) 0.049(3) -0.004(2) 0.000(2) 0.006(2)
O108 0.034(3) 0.028(3) 0.053(3) -0.008(2) 0.002(3) 0.003(2)
C109 0.021(3) 0.033(4) 0.058(5) -0.001(3) 0.002(3) 0.003(3)
N110 0.028(3) 0.023(3) 0.047(4) 0.000(3) 0.004(3) 0.009(2)
C111 0.025(4) 0.025(4) 0.062(5) 0.006(3) -0.001(3) -0.002(3)
C112 0.030(4) 0.054(5) 0.093(7) 0.039(5) -0.025(5) -0.013(4)
C113 0.031(4) 0.024(4) 0.051(5) 0.002(3) 0.003(4) 0.000(3)
O114 0.034(3) 0.068(4) 0.049(3) 0.021(3) -0.003(3) 0.018(3)
O115 0.025(3) 0.028(3) 0.065(4) 0.002(2) 0.000(2) 0.004(2)
C116 0.030(4) 0.019(3) 0.046(4) -0.008(3) -0.003(3) -0.003(3)
C117 0.034(4) 0.046(5) 0.042(4) -0.009(4) 0.006(3) -0.003(3)
C118 0.042(5) 0.090(7) 0.061(6) -0.013(5) 0.025(5) -0.005(5)
C119 0.049(6) 0.140(11) 0.063(7) -0.011(7) 0.006(5) -0.001(7)
C120 0.063(6) 0.135(11) 0.053(6) 0.006(7) 0.035(5) -0.004(7)
C121 0.035(4) 0.019(3) 0.030(4) 0.005(3) 0.002(3) -0.009(3)
C122 0.032(4) 0.030(4) 0.035(4) 0.006(3) 0.004(3) -0.009(3)
C123 0.028(4) 0.029(4) 0.040(4) -0.001(3) 0.005(3) -0.007(3)
C124 0.030(4) 0.024(3) 0.037(4) 0.004(3) 0.000(3) -0.008(3)
C125 0.018(3) 0.020(3) 0.046(4) 0.003(3) 0.005(3) -0.008(3)
C126 0.030(4) 0.019(3) 0.038(4) -0.004(3) 0.000(3) -0.003(3)
O127 0.026(2) 0.033(3) 0.039(3) -0.006(2) 0.002(2) 0.000(2)
O128 0.037(3) 0.024(2) 0.040(3) 0.002(2) -0.002(2) 0.001(2)
C129 0.025(3) 0.025(3) 0.035(4) 0.001(3) -0.005(3) 0.001(3)
N130 0.018(3) 0.025(3) 0.035(3) 0.005(2) -0.006(2) -0.006(2)
C131 0.036(4) 0.029(4) 0.039(4) -0.004(3) 0.001(3) -0.004(3)
C132 0.055(5) 0.026(4) 0.052(5) 0.000(3) 0.002(4) -0.014(4)
C133 0.040(4) 0.022(4) 0.036(4) 0.005(3) -0.001(3) -0.002(3)
O134 0.051(3) 0.028(3) 0.039(3) -0.001(2) 0.011(3) 0.001(2)
O135 0.042(3) 0.024(3) 0.048(3) -0.001(2) 0.006(2) -0.005(2)
C136 0.047(4) 0.023(4) 0.034(4) 0.002(3) -0.007(3) -0.001(3)
C137 0.045(4) 0.032(4) 0.045(4) -0.005(3) 0.000(4) -0.005(3)
C138 0.103(8) 0.052(6) 0.042(5) 0.014(4) 0.005(5) 0.019(6)
C139 0.127(11) 0.067(7) 0.065(7) 0.015(6) -0.009(7) 0.017(7)
C140 0.188(19) 0.173(17) 0.090(10) 0.066(11) 0.028(11) 0.100(15)
C141 0.030(4) 0.022(3) 0.046(4) 0.006(3) -0.006(3) -0.005(3)
C142 0.038(4) 0.032(4) 0.036(4) 0.006(3) -0.005(3) 0.000(3)
C143 0.035(4) 0.022(3) 0.037(4) 0.000(3) -0.009(3) 0.006(3)
C144 0.023(3) 0.030(4) 0.033(4) 0.000(3) -0.011(3) 0.003(3)
C145 0.022(3) 0.029(4) 0.051(5) -0.001(3) -0.001(3) 0.002(3)
C146 0.033(4) 0.028(4) 0.033(4) -0.004(3) -0.004(3) 0.005(3)
O147 0.033(3) 0.028(3) 0.050(3) -0.004(2) 0.004(2) 0.002(2)
O148 0.040(3) 0.034(3) 0.048(3) -0.008(2) -0.007(2) -0.001(2)
C149 0.042(4) 0.024(4) 0.044(4) -0.005(3) -0.003(4) 0.009(3)
N150 0.030(3) 0.030(3) 0.050(4) -0.008(3) -0.005(3) 0.005(3)
C151 0.031(4) 0.039(4) 0.047(4) -0.003(3) 0.008(3) 0.014(3)
C152 0.026(4) 0.065(6) 0.077(6) 0.001(5) -0.003(4) -0.001(4)
C153 0.032(4) 0.018(4) 0.074(6) -0.008(4) 0.002(4) 0.001(3)
O154 0.050(3) 0.030(3) 0.058(3) -0.007(2) -0.005(3) -0.001(2)
O155 0.058(4) 0.047(3) 0.049(3) -0.005(3) 0.001(3) 0.000(3)
C156 0.046(4) 0.024(4) 0.038(4) 0.005(3) -0.007(3) 0.007(3)
C157 0.060(5) 0.036(4) 0.036(4) 0.004(3) -0.006(4) 0.001(4)
C158 0.059(5) 0.047(5) 0.057(5) 0.006(4) 0.001(5) 0.006(4)
C159 0.092(9) 0.102(9) 0.068(7) -0.020(7) -0.019(7) -0.019(7)
C160 0.200(18) 0.136(13) 0.041(6) 0.000(7) 0.003(9) -0.045(13)
C1A 0.046(5) 0.031(4) 0.077(6) 0.007(4) -0.003(4) -0.011(4)
C2A 0.042(4) 0.034(4) 0.067(6) 0.000(4) -0.008(4) -0.008(4)
C3A 0.057(6) 0.098(9) 0.090(8) -0.016(7) 0.036(6) 0.004(6)
O4A 0.138(7) 0.029(3) 0.095(6) -0.004(3) -0.047(5) 0.018(4)
C11A 0.081(7) 0.079(7) 0.070(7) -0.016(6) -0.009(6) 0.050(6)
C12A 0.046(5) 0.047(5) 0.042(5) -0.004(4) 0.000(4) -0.010(4)
C13A 0.194(17) 0.080(8) 0.067(7) -0.007(6) -0.044(9) 0.066(10)
O14A 0.053(4) 0.058(4) 0.059(4) -0.021(3) 0.002(3) -0.004(3)
C41A 0.31(4) 0.133(16) 0.21(2) -0.008(16) 0.20(3) -0.001(19)
C42A 0.100(9) 0.108(10) 0.063(7) 0.013(7) 0.008(7) 0.053(8)
C43A 0.16(2) 0.31(3) 0.141(17) -0.09(2) -0.066(15) 0.12(2)
O44A 0.181(11) 0.135(9) 0.079(6) 0.007(6) 0.009(7) 0.092(9)
C61A 0.152(19) 0.151(18) 0.19(2) -0.065(16) 0.042(17) -0.030(15)
C62A 0.112(12) 0.107(11) 0.097(10) -0.009(8) -0.030(10) -0.026(9)
C63A 0.163(17) 0.113(12) 0.109(12) 0.011(10) -0.038(12) -0.012(12)
O64A 0.161(13) 0.258(19) 0.138(11) 0.028(12) -0.067(10) -0.051(13)
C71A 0.151(17) 0.23(2) 0.131(14) 0.078(15) -0.076(13) -0.109(17)
C72A 0.082(8) 0.047(6) 0.098(8) 0.003(6) -0.006(7) -0.009(6)
C73A 0.090(10) 0.057(8) 0.26(2) 0.017(10) 0.031(12) -0.026(7)
O74A 0.076(5) 0.048(4) 0.123(7) -0.005(4) -0.024(5) -0.025(4)

loop_
_atom_type_symbol
_atom_type_description
_atom_type_scat_dispersion_real
_atom_type_scat_dispersion_imag
_atom_type_scat_source
C C 0.0181 0.0091 'International Tables Vol C Tables 4.2.6.8 and 6.1.1.4'
H H 0.0000 0.0000 'International Tables Vol C Tables 4.2.6.8 and 6.1.1.4'
N N 0.0311 0.0180 'International Tables Vol C Tables 4.2.6.8 and 6.1.1.4'
O O 0.0492 0.0322 'International Tables Vol C Tables 4.2.6.8 and 6.1.1.4'

loop_
_geom_angle_atom_site_label_1
_geom_angle_atom_site_label_2
_geom_angle_atom_site_label_3
_geom_angle
C6 C1 C2 116.5(7)
C6 C1 C76 122.8(6)
C2 C1 C76 120.6(6)
C3 C2 C1 123.2(6)
C2 C3 C4 117.6(6)
C2 C3 C16 121.4(7)
C4 C3 C16 121.0(7)
O8 C4 C3 125.0(6)
O8 C4 C5 114.0(7)
C3 C4 C5 121.0(7)
C6 C5 C4 118.9(7)
C6 C5 C9 123.8(6)
C4 C5 C9 116.9(6)
C5 C6 C1 122.6(7)
C5 C6 O7 120.8(6)
C1 C6 O7 116.6(6)
N10 C9 C5 114.2(6)
C9 N10 C11 110.9(6)
N10 C11 C13 108.8(6)
N10 C11 C12 111.4(6)
C13 C11 C12 113.3(7)
O14 C13 O15 123.0(8)
O14 C13 C11 119.7(7)
O15 C13 C11 116.1(8)
C17 C16 C21 116.2(7)
C17 C16 C3 115.8(7)
C21 C16 C3 108.7(6)
C16 C17 C18 114.2(9)
C20 C18 C19 115.2(16)
C20 C18 C17 113.4(12)
C19 C18 C17 107.3(12)
C22 C21 C26 119.1(7)
C22 C21 C16 119.3(7)
C26 C21 C16 121.6(7)
C21 C22 C23 122.5(7)
C24 C23 C22 118.2(7)
C24 C23 C36 121.3(7)
C22 C23 C36 120.6(7)
C23 C24 C25 121.8(7)
C23 C24 O28 116.7(7)
C25 C24 O28 121.5(6)
C24 C25 C26 119.5(7)
C24 C25 C29 119.8(7)
C26 C25 C29 120.0(7)
O27 C26 C21 116.9(7)
O27 C26 C25 124.1(7)
C21 C26 C25 118.9(7)
N30 C29 C25 112.9(6)
C31 N30 C29 112.5(5)
N30 C31 C32 111.9(6)
N30 C31 C33 108.3(6)
C32 C31 C33 108.3(6)
O34 C33 O35 128.8(7)
O34 C33 C31 117.9(7)
O35 C33 C31 113.3(6)
C41 C36 C37 114.3(7)
C41 C36 C23 111.2(6)
C37 C36 C23 111.4(7)
C38 C37 C36 114.0(7)
C39 C38 C37 111.0(9)
C39 C38 C40 109.0(10)
C37 C38 C40 108.1(9)
C42 C41 C46 115.4(7)
C42 C41 C36 122.3(7)
C46 C41 C36 122.3(7)
C41 C42 C43 124.1(7)
C44 C43 C42 117.5(7)
C44 C43 C56 122.3(7)
C42 C43 C56 120.2(7)
O48 C44 C43 123.4(7)
O48 C44 C45 115.9(7)
C43 C44 C45 120.7(7)
C46 C45 C44 119.0(7)
C46 C45 C49 121.1(7)
C44 C45 C49 119.9(7)
C45 C46 O47 117.9(7)
C45 C46 C41 123.3(7)
O47 C46 C41 118.7(7)
N50 C49 C45 112.0(6)
C51 N50 C49 114.6(6)
N50 C51 C52 111.6(6)
N50 C51 C53 109.7(6)
C52 C51 C53 110.7(6)
O54 C53 O55 124.0(7)
O54 C53 C51 117.6(6)
O55 C53 C51 118.4(7)
C61 C56 C57 114.7(7)
C61 C56 C43 111.9(6)
C57 C56 C43 111.4(7)
C58 C57 C56 115.0(9)
C59 C58 C57 114.3(11)
C59 C58 C60 113.9(12)
C57 C58 C60 112.0(11)
C66 C61 C62 117.0(7)
C66 C61 C56 122.4(7)
C62 C61 C56 120.6(7)
C63 C62 C61 124.4(7)
C64 C63 C62 115.8(7)
C64 C63 C76 124.9(7)
C62 C63 C76 119.3(7)
C65 C64 O68 115.0(7)
C65 C64 C63 123.5(7)
O68 C64 C63 121.6(6)
C64 C65 C66 118.4(7)
C64 C65 C69 117.4(7)
C66 C65 C69 124.2(7)
O67 C66 C61 116.1(7)
O67 C66 C65 123.0(7)
C61 C66 C65 120.8(7)
N70 C69 C65 111.3(6)
C69 N70 C71 113.9(5)
N70 C71 C73 109.5(6)
N70 C71 C72 109.1(6)
C73 C71 C72 110.1(6)
O74 C73 O75 128.0(7)
O74 C73 C71 119.1(6)
O75 C73 C71 112.9(6)
C77 C76 C63 113.9(6)
C77 C76 C1 115.5(6)
C63 C76 C1 109.9(6)
C76 C77 C78 115.3(7)
C79 C78 C80 111.3(8)
C79 C78 C77 112.9(7)
C80 C78 C77 108.9(8)
C82 C81 C86 115.6(7)
C82 C81 C156 123.1(7)
C86 C81 C156 121.2(7)
C83 C82 C81 127.0(7)
C82 C83 C84 116.2(7)
C82 C83 C96 124.5(6)
C84 C83 C96 119.3(6)
O88 C84 C85 115.1(6)
O88 C84 C83 124.8(7)
C85 C84 C83 120.1(6)
C86 C85 C84 121.3(6)
C86 C85 C89 123.3(6)
C84 C85 C89 115.0(6)
O87 C86 C85 125.8(7)
O87 C86 C81 114.1(7)
C85 C86 C81 119.8(7)
N90 C89 C85 112.4(6)
C89 N90 C91 113.4(5)
N90 C91 C92 110.0(6)
N90 C91 C93 112.0(6)
C92 C91 C93 115.1(6)
O95 C93 O94 126.8(7)
O95 C93 C91 119.3(6)
O94 C93 C91 113.7(6)
C83 C96 C97 113.9(6)
C83 C96 C101 110.8(6)
C97 C96 C101 112.5(6)
C98 C97 C96 115.9(9)
C97 C98 C100 112.5(11)
C97 C98 C99 109.2(14)
C100 C98 C99 110.1(14)
C102 C101 C106 120.8(7)
C102 C101 C96 119.5(7)
C106 C101 C96 119.6(6)
C101 C102 C103 120.3(7)
C104 C103 C102 119.9(6)
C104 C103 C116 123.1(6)
C102 C103 C116 117.0(6)
O108 C104 C103 123.7(6)
O108 C104 C105 115.7(6)
C103 C104 C105 120.6(7)
C104 C105 C106 119.0(7)
C104 C105 C109 117.9(6)
C106 C105 C109 123.1(6)
O107 C106 C101 118.8(6)
O107 C106 C105 121.9(6)
C101 C106 C105 119.2(6)
N110 C109 C105 111.7(6)
C111 N110 C109 114.0(5)
N110 C111 C112 112.8(6)
N110 C111 C113 107.7(6)
C112 C111 C113 111.9(7)
O114 C113 O115 127.5(7)
O114 C113 C111 116.4(6)
O115 C113 C111 116.0(6)
C117 C116 C121 116.6(6)
C117 C116 C103 113.0(6)
C121 C116 C103 111.8(6)
C116 C117 C118 118.2(7)
C119 C118 C120 112.9(9)
C119 C118 C117 113.3(8)
C120 C118 C117 110.4(9)
C126 C121 C122 118.7(7)
C126 C121 C116 121.9(6)
C122 C121 C116 119.4(6)
C121 C122 C123 124.3(7)
C122 C123 C124 114.7(7)
C122 C123 C136 123.0(6)
C124 C123 C136 122.3(6)
O128 C124 C125 113.2(6)
O128 C124 C123 123.3(6)
C125 C124 C123 123.5(7)
C124 C125 C126 118.0(6)
C124 C125 C129 117.7(6)
C126 C125 C129 124.2(6)
C121 C126 O127 118.9(6)
C121 C126 C125 120.1(6)
O127 C126 C125 120.9(6)
N130 C129 C125 112.4(5)
C131 N130 C129 112.2(5)
N130 C131 C132 111.8(6)
N130 C131 C133 107.0(5)
C132 C131 C133 114.6(6)
O134 C133 O135 126.0(7)
O134 C133 C131 117.8(6)
O135 C133 C131 116.2(7)
C137 C136 C123 116.7(7)
C137 C136 C141 114.5(6)
C123 C136 C141 109.1(5)
C136 C137 C138 117.3(7)
C139 C138 C140 111.4(10)
C139 C138 C137 114.9(8)
C140 C138 C137 111.4(10)
C146 C141 C142 120.4(7)
C146 C141 C136 120.8(6)
C142 C141 C136 118.8(7)
C141 C142 C143 123.4(7)
C144 C143 C142 114.8(6)
C144 C143 C156 121.6(6)
C142 C143 C156 123.3(7)
O148 C144 C143 123.5(6)
O148 C144 C145 112.7(6)
C143 C144 C145 123.8(6)
C146 C145 C144 117.1(6)
C146 C145 C149 126.6(6)
C144 C145 C149 115.9(6)
C141 C146 O147 118.9(6)
C141 C146 C145 120.4(6)
O147 C146 C145 120.6(6)
C145 C149 N150 112.2(6)
C151 N150 C149 112.5(5)
C152 C151 N150 113.8(7)
C152 C151 C153 112.0(7)
N150 C151 C153 107.5(6)
O154 C153 O155 129.5(8)
O154 C153 C151 116.0(7)
O155 C153 C151 114.4(6)
C157 C156 C81 116.5(7)
C157 C156 C143 111.6(6)
C81 C156 C143 110.3(6)
C156 C157 C158 113.9(7)
C160 C158 C159 111.2(11)
C160 C158 C157 109.8(9)
C159 C158 C157 112.0(8)
O4A C2A C3A 122.1(8)
O4A C2A C1A 119.8(8)
C3A C2A C1A 118.1(9)
O14A C12A C13A 121.7(9)
O14A C12A C11A 122.3(8)
C13A C12A C11A 116.0(8)
O34A C32A C33A 122.3(16)
O34A C32A C31A 120.2(14)
C33A C32A C31A 117.5(15)
O38A C36A C35A 122(2)
O38A C36A C37A 123(2)
C35A C36A C37A 114.2(19)
O44A C42A C41A 123(2)
O44A C42A C43A 120(2)
C41A C42A C43A 117(2)
O64A C62A C63A 117.5(19)
O64A C62A C61A 122.2(19)
C63A C62A C61A 120.3(18)
O74A C72A C73A 121.9(14)
O74A C72A C71A 121.7(12)
C73A C72A C71A 116.3(14)
O84A C82A C83A 121.8(12)
O84A C82A C81A 122.0(14)
C83A C82A C81A 116.1(12)
O88A C86A C87A 121(2)
O88A C86A C85A 119(2)
C87A C86A C85A 113(2)
O54A C52A C51A 121.0(18)
O54A C52A C53A 122.8(18)
C51A C52A C53A 116.1(17)
O94A C92A C93A 124(2)
O94A C92A C91A 123(2)
C93A C92A C91A 113(2)
O58A C56A C57A 122(3)
O58A C56A C55A 120(3)
C57A C56A C55A 118(3)
N21A C22A C23A 172(3)
O27A C25A C26A 123(3)
O27A C25A C24A 122(3)
C26A C25A C24A 114(2)

loop_
_geom_bond_atom_site_label_1
_geom_bond_atom_site_label_2
_geom_bond_distance
C1 C6 1.380(10)
C1 C2 1.413(10)
C1 C76 1.527(10)
C2 C3 1.378(11)
C3 C4 1.388(11)
C3 C16 1.549(10)
C4 O8 1.387(9)
C4 C5 1.407(10)
C5 C6 1.369(10)
C5 C9 1.509(11)
C6 O7 1.395(8)
C9 N10 1.480(9)
N10 C11 1.500(10)
C11 C13 1.512(11)
C11 C12 1.522(11)
C13 O14 1.266(11)
C13 O15 1.280(10)
C16 C17 1.436(12)
C16 C21 1.534(11)
C17 C18 1.575(14)
C18 C20 1.43(2)
C18 C19 1.47(2)
C21 C22 1.375(11)
C21 C26 1.410(11)
C22 C23 1.407(11)
C23 C24 1.370(11)
C23 C36 1.545(12)
C24 C25 1.395(12)
C24 O28 1.397(9)
C25 C26 1.427(11)
C25 C29 1.536(10)
C26 O27 1.351(10)
C29 N30 1.506(10)
N30 C31 1.474(10)
C31 C32 1.534(11)
C31 C33 1.557(10)
C33 O34 1.212(9)
C33 O35 1.270(9)
C36 C41 1.515(12)
C36 C37 1.532(11)
C37 C38 1.525(14)
C38 C39 1.524(17)
C38 C40 1.547(15)
C41 C42 1.406(11)
C41 C46 1.406(11)
C42 C43 1.412(11)
C43 C44 1.395(12)
C43 C56 1.545(11)
C44 O48 1.356(10)
C44 C45 1.418(11)
C45 C46 1.384(12)
C45 C49 1.516(11)
C46 O47 1.398(9)
C49 N50 1.505(10)
N50 C51 1.483(9)
C51 C52 1.483(11)
C51 C53 1.511(11)
C53 O54 1.253(9)
C53 O55 1.253(9)
C56 C61 1.499(11)
C56 C57 1.519(11)
C57 C58 1.494(14)
C58 C59 1.47(2)
C58 C60 1.533(19)
C61 C66 1.396(11)
C61 C62 1.396(11)
C62 C63 1.393(10)
C63 C64 1.387(11)
C63 C76 1.526(10)
C64 C65 1.380(11)
C64 O68 1.381(9)
C65 C66 1.418(11)
C65 C69 1.517(11)
C66 O67 1.380(10)
C69 N70 1.485(9)
N70 C71 1.510(9)
C71 C73 1.535(10)
C71 C72 1.544(10)
C73 O74 1.247(9)
C73 O75 1.262(9)
C76 C77 1.509(10)
C77 C78 1.544(12)
C78 C79 1.473(12)
C78 C80 1.494(12)
C81 C82 1.382(11)
C81 C86 1.428(11)
C81 C156 1.502(10)
C82 C83 1.354(11)
C83 C84 1.411(10)
C83 C96 1.529(10)
C84 O88 1.356(8)
C84 C85 1.402(11)
C85 C86 1.375(10)
C85 C89 1.533(9)
C86 O87 1.371(9)
C89 N90 1.472(9)
N90 C91 1.500(9)
C91 C92 1.510(10)
C91 C93 1.537(11)
C93 O95 1.218(8)
C93 O94 1.261(9)
C96 C97 1.540(11)
C96 C101 1.541(11)
C97 C98 1.463(15)
C98 C100 1.49(2)
C98 C99 1.55(2)
C101 C102 1.377(11)
C101 C106 1.386(10)
C102 C103 1.397(10)
C103 C104 1.375(10)
C103 C116 1.580(9)
C104 O108 1.370(9)
C104 C105 1.407(10)
C105 C106 1.417(10)
C105 C109 1.505(11)
C106 O107 1.362(8)
C109 N110 1.494(10)
N110 C111 1.493(9)
C111 C112 1.511(11)
C111 C113 1.550(11)
C113 O114 1.222(9)
C113 O115 1.275(9)
C116 C117 1.475(11)
C116 C121 1.512(10)
C117 C118 1.546(12)
C118 C119 1.509(15)
C118 C120 1.523(14)
C121 C126 1.378(10)
C121 C122 1.384(10)
C122 C123 1.390(10)
C123 C124 1.402(10)
C123 C136 1.510(10)
C124 O128 1.388(9)
C124 C125 1.392(10)
C125 C126 1.407(10)
C125 C129 1.515(10)
C126 O127 1.381(9)
C129 N130 1.499(9)
N130 C131 1.484(9)
C131 C132 1.505(10)
C131 C133 1.558(10)
C133 O134 1.243(9)
C133 O135 1.250(9)
C136 C137 1.490(11)
C136 C141 1.542(10)
C137 C138 1.508(13)
C138 C139 1.495(15)
C138 C140 1.504(18)
C141 C146 1.371(11)
C141 C142 1.375(11)
C142 C143 1.404(11)
C143 C144 1.401(10)
C143 C156 1.532(10)
C144 O148 1.397(9)
C144 C145 1.418(10)
C145 C146 1.409(10)
C145 C149 1.487(11)
C146 O147 1.378(8)
C149 N150 1.502(10)
N150 C151 1.494(9)
C151 C152 1.464(12)
C151 C153 1.533(12)
C153 O154 1.231(9)
C153 O155 1.264(10)
C156 C157 1.501(11)
C157 C158 1.540(12)
C158 C160 1.483(16)
C158 C159 1.510(16)
C1A C2A 1.450(10)
C2A O4A 1.216(9)
C2A C3A 1.449(12)
C11A C12A 1.488(13)
C12A O14A 1.236(10)
C12A C13A 1.464(15)
C31A C32A 1.475(17)
C32A O34A 1.238(13)
C32A C33A 1.468(16)
C35A C36A 1.458(17)
C36A O38A 1.222(15)
C36A C37A 1.467(18)
C41A C42A 1.46(3)
C42A O44A 1.163(14)
C42A C43A 1.50(2)
C61A C62A 1.46(3)
C62A O64A 1.19(2)
C62A C63A 1.44(2)
C71A C72A 1.526(19)
C72A O74A 1.161(13)
C72A C73A 1.429(17)
C81A C82A 1.475(15)
C82A O84A 1.217(11)
C82A C83A 1.460(14)
C85A C86A 1.467(18)
C86A O88A 1.216(16)
C86A C87A 1.464(19)
C51A C52A 1.447(17)
C52A O54A 1.231(14)
C52A C53A 1.452(17)
C91A C92A 1.466(18)
C92A O94A 1.234(17)
C92A C93A 1.460(18)
O58A C56A 1.22(2)
C56A C57A 1.45(2)
C56A C55A 1.46(2)
N21A C22A 1.165(14)
C22A C23A 1.423(18)
C24A C25A 1.473(19)
C25A O27A 1.237(18)
C25A C26A 1.472(19)
